data_7247515
loop_
_publ_author_name
'Ravi, Sasikala'
'Priyadharshini, Prakash'
'Karthikeyan, Subramanian'
'Pannipara, Mehboobali'
'Al-Sehemi, Abdullah G.'
'Madhu, Vedichi'
'Moon, Dohyun'
'Anthony, Savarimuthu Philip'

_publ_section_title
;
 Anthracene--naphthylacetonitrile fluorescent isomers and Cl/H substituent
 dependent molecular packing, solid-state fluorescence and
 mechanofluorochromism
;
_journal_issue 45
_journal_name_full CrystEngComm
_journal_page_first 6303
_journal_page_last 6309
_journal_paper_doi 10.1039/D3CE00718A
_journal_volume 25
_journal_year 2023
_chemical_formula_moiety 'C54 H33 Cl N2'
_chemical_formula_sum 'C54 H33 Cl N2'
_chemical_formula_weight 745.27
_chemical_name_systematic (Z)-3-(anthracen-9-yl)-2-(naphthalen-2-yl)acrylonitrile
_space_group_crystal_system orthorhombic
_space_group_IT_number 33
_space_group_name_Hall 'P 2c -2n'
_space_group_name_H-M_alt 'P n a 21'
_atom_sites_solution_hydrogens geom
_audit_creation_method SHELXL-2019/2
_audit_update_record
;
2023-07-18 deposited with the CCDC.	2023-10-16 downloaded from the CCDC.
;
_cell_angle_alpha 90
_cell_angle_beta 90
_cell_angle_gamma 90
_cell_formula_units_Z 4
_cell_length_a 16.899(3)
_cell_length_b 5.5020(11)
_cell_length_c 41.337(8)
_cell_measurement_reflns_used 78736
_cell_measurement_temperature 220(2)
_cell_measurement_theta_max 33.749
_cell_measurement_theta_min 0.401
_cell_volume 3843.4(13)
_computing_cell_refinement '<i>HKL3000sm</i>(Otwinowski & Minor, 1997)'
_computing_data_collection '<i>PAL BL2D-SMDC Program</i>(Shin et.al, 2016)'
_computing_data_reduction '<i>HKL3000sm</i>(Otwinowski & Minor, 1997)'
_computing_molecular_graphics '<i>DIAMOND 4</i>(Putx&Brandenburg, 2014)'
_computing_publication_material '<i>publCIF</i>(Westrip, 2010)'
_computing_structure_refinement '<i>SHELXL-2018</i>(Sheldrick, 2018)'
_computing_structure_solution '<i>SHELXT-2018</i>(Sheldrick, 2018)'
_diffrn_ambient_temperature 220(2)
_diffrn_measured_fraction_theta_full 0.955
_diffrn_measured_fraction_theta_max 0.954
_diffrn_measurement_device_type 'Rayonix MX225HS CCD area detector'
_diffrn_measurement_method 'omega scan'
_diffrn_radiation_type synchrotron
_diffrn_radiation_wavelength 0.700
_diffrn_reflns_av_R_equivalents 0.0443
_diffrn_reflns_av_unetI/netI 0.0348
_diffrn_reflns_Laue_measured_fraction_full 0.955
_diffrn_reflns_Laue_measured_fraction_max 0.954
_diffrn_reflns_limit_h_max 20
_diffrn_reflns_limit_h_min -20
_diffrn_reflns_limit_k_max 6
_diffrn_reflns_limit_k_min -6
_diffrn_reflns_limit_l_max 51
_diffrn_reflns_limit_l_min -51
_diffrn_reflns_number 25422
_diffrn_reflns_point_group_measured_fraction_full 0.951
_diffrn_reflns_point_group_measured_fraction_max 0.949
_diffrn_reflns_theta_full 24.835
_diffrn_reflns_theta_max 25.996
_diffrn_reflns_theta_min 1.941
_diffrn_source 'PLSII 2D bending magnet'
_exptl_absorpt_coefficient_mu 0.134
_exptl_absorpt_correction_T_max 1.000
_exptl_absorpt_correction_T_min 0.925
_exptl_absorpt_correction_type empirical
_exptl_absorpt_process_details '<i>HKL3000sm Scalepack</i>(Otwinowski et.al,2003)'
_exptl_crystal_colour yellow
_exptl_crystal_density_diffrn 1.288
_exptl_crystal_description plate
_exptl_crystal_F_000 1552
_exptl_crystal_size_max 0.071
_exptl_crystal_size_mid 0.035
_exptl_crystal_size_min 0.012
_refine_diff_density_max 0.115
_refine_diff_density_min -0.156
_refine_diff_density_rms 0.031
_refine_ls_abs_structure_details
;
 Refined as an inversion twin.
;
_refine_ls_abs_structure_Flack 0.17(11)
_refine_ls_extinction_method none
_refine_ls_goodness_of_fit_ref 1.023
_refine_ls_hydrogen_treatment constr
_refine_ls_matrix_type full
_refine_ls_number_parameters 526
_refine_ls_number_reflns 7495
_refine_ls_number_restraints 1
_refine_ls_restrained_S_all 1.023
_refine_ls_R_factor_all 0.0521
_refine_ls_R_factor_gt 0.0419
_refine_ls_shift/su_max 0.000
_refine_ls_shift/su_mean 0.000
_refine_ls_structure_factor_coef Fsqd
_refine_ls_weighting_details 'w=1/[\s^2^(Fo^2^)+(0.0700P)^2^] where P=(Fo^2^+2Fc^2^)/3'
_refine_ls_weighting_scheme calc
_refine_ls_wR_factor_gt 0.1112
_refine_ls_wR_factor_ref 0.1166
_reflns_Friedel_coverage 0.963
_reflns_Friedel_fraction_full 0.946
_reflns_Friedel_fraction_max 0.945
_reflns_number_gt 6006
_reflns_number_total 7495
_reflns_threshold_expression 'I > 2\s(I)'
_cod_data_source_file d3ce00718a2.cif
_cod_data_source_block SPA873
_cod_depositor_comments 'Adding full bibliography for 7247514--7247516.cif.'
_cod_database_code 7247515
_shelx_shelxl_version_number 2019/2
_shelx_space_group_comment
;
The symmetry employed for this shelxl refinement is uniquely defined
by the following loop, which should always be used as a source of
symmetry information in preference to the above space-group names.
They are only intended as comments.
;
_shelx_estimated_absorpt_t_min 0.991
_shelx_estimated_absorpt_t_max 0.998

loop_
_space_group_symop_operation_xyz
'x, y, z'
'-x, -y, z+1/2'
'x+1/2, -y+1/2, z'
'-x+1/2, y+1/2, z+1/2'

loop_
_atom_site_label
_atom_site_type_symbol
_atom_site_fract_x
_atom_site_fract_y
_atom_site_fract_z
_atom_site_U_iso_or_equiv
_atom_site_adp_type
_atom_site_occupancy
_atom_site_site_symmetry_order
_atom_site_calc_flag
_atom_site_refinement_flags_posn
_atom_site_refinement_flags_adp
_atom_site_refinement_flags_occupancy
_atom_site_disorder_assembly
_atom_site_disorder_group
Cl1A Cl 0.48174(16) 0.3065(5) 0.51197(5) 0.0861(11) Uani 0.402(4) 1 d . . P A 1
C8A1 C 0.4618(2) 0.1433(8) 0.54568(8) 0.0801(11) Uani 0.402(4) 1 d . . P A 1
C8A2 C 0.4618(2) 0.1433(8) 0.54568(8) 0.0801(11) Uani 0.598(4) 1 d . . P A 2
H8CA H 0.466667 0.241017 0.527127 0.096 Uiso 0.598(4) 1 calc R U P A 2
N1A N 0.60484(19) 0.0432(7) 0.65352(8) 0.0842(9) Uani 1 1 d . . . . .
C1A C 0.44967(18) -0.1420(6) 0.60127(7) 0.0594(8) Uani 1 1 d . . . . .
C2A C 0.5106(2) -0.1883(7) 0.57908(8) 0.0677(9) Uani 1 1 d . . . . .
C3A C 0.5662(2) -0.3827(8) 0.58336(10) 0.0804(11) Uani 1 1 d . . . . .
H3A H 0.562585 -0.483899 0.601615 0.097 Uiso 1 1 calc R U . . .
C4A C 0.6243(3) -0.4212(11) 0.56104(13) 0.1042(15) Uani 1 1 d . . . . .
H4A H 0.660446 -0.548891 0.564165 0.125 Uiso 1 1 calc R U . . .
C5A C 0.6310(3) -0.2735(15) 0.53347(14) 0.116(2) Uani 1 1 d . . . . .
H5A H 0.671460 -0.303229 0.518377 0.139 Uiso 1 1 calc R U . . .
C6A C 0.5800(3) -0.0902(12) 0.52852(10) 0.1049(17) Uani 1 1 d . . . . .
H6A H 0.585786 0.008366 0.510105 0.126 Uiso 1 1 calc R U . . .
C7A C 0.5171(2) -0.0420(8) 0.55067(8) 0.0767(11) Uani 1 1 d . . . . .
C9A C 0.4000(2) 0.1891(8) 0.56702(8) 0.0684(9) Uani 1 1 d . . . . .
C10A C 0.3439(3) 0.3798(8) 0.56227(10) 0.0841(12) Uani 1 1 d . . . . .
H10A H 0.348617 0.480941 0.544043 0.101 Uiso 1 1 calc R U . . .
C11A C 0.2841(3) 0.4181(9) 0.58347(12) 0.0912(12) Uani 1 1 d . . . . .
H11A H 0.247512 0.543602 0.579676 0.109 Uiso 1 1 calc R U . . .
C12A C 0.2764(2) 0.2719(9) 0.61100(11) 0.0826(11) Uani 1 1 d . . . . .
H12A H 0.234660 0.299544 0.625574 0.099 Uiso 1 1 calc R U . . .
C13A C 0.32914(19) 0.0899(7) 0.61678(9) 0.0678(9) Uani 1 1 d . . . . .
H13A H 0.323234 -0.006291 0.635417 0.081 Uiso 1 1 calc R U . . .
C14A C 0.39303(19) 0.0417(6) 0.59524(7) 0.0603(8) Uani 1 1 d . . . . .
C15A C 0.44214(18) -0.2860(6) 0.63125(8) 0.0605(8) Uani 1 1 d . . . . .
H15A H 0.399964 -0.396946 0.632509 0.073 Uiso 1 1 calc R U . . .
C16A C 0.49073(16) -0.2710(6) 0.65685(7) 0.0520(7) Uani 1 1 d . . . . .
C17A C 0.55458(19) -0.0953(6) 0.65498(7) 0.0588(8) Uani 1 1 d . . . . .
C18A C 0.48267(15) -0.4093(5) 0.68708(7) 0.0497(6) Uani 1 1 d . . . . .
C19A C 0.51483(16) -0.3278(5) 0.71557(7) 0.0498(6) Uani 1 1 d . . . . .
H19A H 0.544265 -0.182806 0.715503 0.060 Uiso 1 1 calc R U . . .
C20A C 0.50515(16) -0.4541(5) 0.74482(7) 0.0502(6) Uani 1 1 d . . . . .
C21A C 0.53723(18) -0.3714(6) 0.77458(7) 0.0582(7) Uani 1 1 d . . . . .
H21A H 0.566032 -0.225282 0.775088 0.070 Uiso 1 1 calc R U . . .
C22A C 0.52703(18) -0.4999(7) 0.80238(8) 0.0629(8) Uani 1 1 d . . . . .
H22A H 0.548902 -0.442977 0.821868 0.076 Uiso 1 1 calc R U . . .
C23A C 0.48384(19) -0.7175(7) 0.80193(9) 0.0657(9) Uani 1 1 d . . . . .
H23A H 0.476945 -0.805354 0.821226 0.079 Uiso 1 1 calc R U . . .
C24A C 0.45188(18) -0.8030(6) 0.77409(8) 0.0597(8) Uani 1 1 d . . . . .
H24A H 0.423232 -0.949386 0.774315 0.072 Uiso 1 1 calc R U . . .
C25A C 0.46115(16) -0.6744(5) 0.74475(7) 0.0518(7) Uani 1 1 d . . . . .
C26A C 0.42922(17) -0.7573(6) 0.71510(8) 0.0571(7) Uani 1 1 d . . . . .
H26A H 0.400321 -0.903188 0.714652 0.069 Uiso 1 1 calc R U . . .
C27A C 0.43946(17) -0.6308(5) 0.68743(7) 0.0534(7) Uani 1 1 d . . . . .
H27A H 0.417624 -0.690236 0.668068 0.064 Uiso 1 1 calc R U . . .
Cl1B Cl 0.23553(10) 1.3118(4) 0.48837(4) 0.0860(8) Uani 0.587(4) 1 d . . P B 1
C8B1 C 0.2251(3) 1.1434(8) 0.45396(8) 0.0787(11) Uani 0.587(4) 1 d . . P B 1
C8B2 C 0.2251(3) 1.1434(8) 0.45396(8) 0.0787(11) Uani 0.413(4) 1 d . . P B 2
H8CB H 0.228757 1.242891 0.472387 0.094 Uiso 0.413(4) 1 calc R U P B 2
N1B N 0.3706(2) 1.0436(7) 0.34658(8) 0.0848(9) Uani 1 1 d . . . . .
C1B C 0.21597(19) 0.8526(6) 0.39901(7) 0.0606(8) Uani 1 1 d . . . . .
C2B C 0.2773(2) 0.8117(8) 0.42165(8) 0.0681(9) Uani 1 1 d . . . . .
C3B C 0.3349(2) 0.6269(8) 0.41815(9) 0.0804(11) Uani 1 1 d . . . . .
H3B H 0.332713 0.525195 0.399895 0.097 Uiso 1 1 calc R U . . .
C4B C 0.3932(3) 0.5913(10) 0.44029(12) 0.1005(14) Uani 1 1 d . . . . .
H4B H 0.430458 0.466415 0.437308 0.121 Uiso 1 1 calc R U . . .
C5B C 0.3975(3) 0.7427(12) 0.46773(13) 0.1080(18) Uani 1 1 d . . . . .
H5B H 0.438579 0.719507 0.482768 0.130 Uiso 1 1 calc R U . . .
C6B C 0.3438(3) 0.9208(12) 0.47284(11) 0.1043(17) Uani 1 1 d . . . . .
H6B H 0.347407 1.017797 0.491504 0.125 Uiso 1 1 calc R U . . .
C7B C 0.2811(2) 0.9632(8) 0.44996(8) 0.0760(10) Uani 1 1 d . . . . .
C9B C 0.1632(2) 1.1868(8) 0.43214(8) 0.0681(9) Uani 1 1 d . . . . .
C10B C 0.1059(3) 1.3765(8) 0.43555(9) 0.0827(12) Uani 1 1 d . . . . .
H10B H 0.109054 1.481641 0.453422 0.099 Uiso 1 1 calc R U . . .
C11B C 0.0476(3) 1.4081(8) 0.41385(10) 0.0850(11) Uani 1 1 d . . . . .
H11B H 0.010565 1.533387 0.416904 0.102 Uiso 1 1 calc R U . . .
C12B C 0.0414(2) 1.2562(8) 0.38661(10) 0.0764(11) Uani 1 1 d . . . . .
H12B H -0.000146 1.278486 0.371783 0.092 Uiso 1 1 calc R U . . .
C13B C 0.09552(19) 1.0770(7) 0.38175(8) 0.0656(8) Uani 1 1 d . . . . .
H13B H 0.091227 0.978135 0.363288 0.079 Uiso 1 1 calc R U . . .
C14B C 0.1591(2) 1.0352(6) 0.40413(7) 0.0616(8) Uani 1 1 d . . . . .
C15B C 0.21069(18) 0.7051(7) 0.36915(8) 0.0608(8) Uani 1 1 d . . . . .
H15B H 0.170179 0.588302 0.368051 0.073 Uiso 1 1 calc R U . . .
C16B C 0.25882(16) 0.7244(5) 0.34363(8) 0.0516(7) Uani 1 1 d . . . . .
C17B C 0.32125(19) 0.9030(6) 0.34539(7) 0.0591(7) Uani 1 1 d . . . . .
C18B C 0.25089(16) 0.5866(5) 0.31317(7) 0.0503(6) Uani 1 1 d . . . . .
C19B C 0.28270(17) 0.6715(6) 0.28475(7) 0.0516(7) Uani 1 1 d . . . . .
H19B H 0.311979 0.816769 0.284993 0.062 Uiso 1 1 calc R U . . .
C20B C 0.27264(16) 0.5467(5) 0.25521(7) 0.0504(6) Uani 1 1 d . . . . .
C21B C 0.30439(17) 0.6317(6) 0.22572(7) 0.0573(7) Uani 1 1 d . . . . .
H21B H 0.333395 0.777429 0.225487 0.069 Uiso 1 1 calc R U . . .
C22B C 0.29389(18) 0.5068(7) 0.19762(8) 0.0641(8) Uani 1 1 d . . . . .
H22B H 0.315334 0.567349 0.178248 0.077 Uiso 1 1 calc R U . . .
C23B C 0.25122(19) 0.2884(7) 0.19746(8) 0.0652(9) Uani 1 1 d . . . . .
H23B H 0.244487 0.202091 0.178027 0.078 Uiso 1 1 calc R U . . .
C24B C 0.21922(18) 0.2001(7) 0.22567(8) 0.0611(8) Uani 1 1 d . . . . .
H24B H 0.190395 0.054035 0.225404 0.073 Uiso 1 1 calc R U . . .
C25B C 0.22923(17) 0.3264(5) 0.25487(7) 0.0515(6) Uani 1 1 d . . . . .
C26B C 0.19775(17) 0.2410(6) 0.28480(8) 0.0570(7) Uani 1 1 d . . . . .
H26B H 0.168928 0.094913 0.285089 0.068 Uiso 1 1 calc R U . . .
C27B C 0.20814(17) 0.3638(5) 0.31266(7) 0.0539(7) Uani 1 1 d . . . . .
H27B H 0.186930 0.301572 0.331978 0.065 Uiso 1 1 calc R U . . .

loop_
_atom_site_aniso_label
_atom_site_aniso_U_11
_atom_site_aniso_U_22
_atom_site_aniso_U_33
_atom_site_aniso_U_23
_atom_site_aniso_U_13
_atom_site_aniso_U_12
Cl1A 0.1203(19) 0.0906(19) 0.0473(13) 0.0247(12) -0.0223(11) -0.0218(14)
C8A1 0.098(3) 0.098(3) 0.0441(18) 0.0039(19) -0.0123(17) -0.027(2)
C8A2 0.098(3) 0.098(3) 0.0441(18) 0.0039(19) -0.0123(17) -0.027(2)
N1A 0.0879(19) 0.096(3) 0.0685(19) 0.0093(17) -0.0055(15) -0.0329(19)
C1A 0.0685(17) 0.065(2) 0.0449(16) -0.0049(14) -0.0067(12) -0.0105(15)
C2A 0.0743(19) 0.077(2) 0.0515(19) -0.0102(17) -0.0069(14) -0.0136(17)
C3A 0.086(2) 0.087(3) 0.068(2) -0.020(2) -0.0044(18) 0.002(2)
C4A 0.085(3) 0.129(4) 0.098(4) -0.046(3) -0.002(2) 0.008(3)
C5A 0.098(3) 0.171(6) 0.079(4) -0.042(4) 0.020(2) -0.011(4)
C6A 0.113(3) 0.151(5) 0.050(2) -0.018(3) 0.015(2) -0.033(4)
C7A 0.086(2) 0.099(3) 0.0452(18) -0.0111(18) -0.0054(15) -0.020(2)
C9A 0.087(2) 0.068(2) 0.050(2) 0.0038(17) -0.0194(16) -0.0149(18)
C10A 0.105(3) 0.078(3) 0.069(2) 0.0118(19) -0.033(2) -0.013(2)
C11A 0.095(3) 0.083(3) 0.096(3) 0.001(2) -0.035(2) 0.003(2)
C12A 0.078(2) 0.084(3) 0.085(3) -0.011(2) -0.0141(18) 0.003(2)
C13A 0.0692(18) 0.074(2) 0.0599(19) -0.0009(17) -0.0077(14) -0.0061(17)
C14A 0.0733(18) 0.061(2) 0.0465(17) -0.0027(14) -0.0127(13) -0.0123(15)
C15A 0.0660(16) 0.059(2) 0.0568(19) 0.0017(15) -0.0032(13) -0.0097(15)
C16A 0.0591(14) 0.0488(19) 0.0481(17) -0.0036(13) -0.0009(11) -0.0020(13)
C17A 0.0684(18) 0.064(2) 0.0441(16) 0.0025(14) -0.0035(13) -0.0054(16)
C18A 0.0540(15) 0.0451(16) 0.0499(16) -0.0026(13) 0.0024(11) 0.0030(12)
C19A 0.0561(15) 0.0411(16) 0.0521(15) -0.0017(13) -0.0003(11) -0.0009(11)
C20A 0.0529(14) 0.0466(17) 0.0512(16) -0.0029(12) 0.0020(11) 0.0075(12)
C21A 0.0651(16) 0.0528(19) 0.0566(18) -0.0062(14) -0.0007(13) 0.0044(14)
C22A 0.0695(18) 0.073(2) 0.0459(16) -0.0028(15) -0.0005(13) 0.0106(16)
C23A 0.077(2) 0.066(2) 0.054(2) 0.0121(16) 0.0100(14) 0.0146(17)
C24A 0.0666(17) 0.0531(19) 0.059(2) 0.0072(16) 0.0072(13) 0.0038(14)
C25A 0.0578(15) 0.0434(17) 0.0540(16) 0.0006(13) 0.0038(12) 0.0064(12)
C26A 0.0664(16) 0.0431(18) 0.062(2) -0.0026(13) 0.0044(13) -0.0022(14)
C27A 0.0636(16) 0.0425(17) 0.0542(17) -0.0061(13) -0.0059(12) 0.0018(12)
Cl1B 0.1047(12) 0.1040(15) 0.0493(9) -0.0308(9) 0.0080(7) -0.0191(9)
C8B1 0.109(3) 0.087(3) 0.0398(17) -0.0100(17) 0.0083(17) -0.035(2)
C8B2 0.109(3) 0.087(3) 0.0398(17) -0.0100(17) 0.0083(17) -0.035(2)
N1B 0.095(2) 0.093(2) 0.0668(19) -0.0078(16) 0.0030(16) -0.0360(19)
C1B 0.0706(18) 0.063(2) 0.0479(16) -0.0024(14) 0.0059(13) -0.0165(15)
C2B 0.079(2) 0.080(3) 0.0461(18) 0.0069(17) 0.0043(14) -0.0184(18)
C3B 0.087(2) 0.087(3) 0.068(2) 0.0141(19) -0.0018(18) -0.009(2)
C4B 0.101(3) 0.115(4) 0.085(3) 0.027(3) -0.014(2) -0.007(3)
C5B 0.102(3) 0.140(5) 0.081(4) 0.030(3) -0.023(3) -0.018(3)
C6B 0.112(3) 0.140(5) 0.061(2) 0.006(3) -0.015(2) -0.045(3)
C7B 0.093(2) 0.087(3) 0.0482(18) 0.0054(17) -0.0008(16) -0.027(2)
C9B 0.089(2) 0.072(2) 0.0429(18) -0.0067(16) 0.0139(15) -0.0191(18)
C10B 0.110(3) 0.084(3) 0.054(2) -0.0172(19) 0.024(2) -0.012(2)
C11B 0.098(3) 0.081(3) 0.076(3) -0.006(2) 0.025(2) 0.004(2)
C12B 0.0775(19) 0.086(3) 0.066(2) -0.0006(19) 0.0091(16) -0.004(2)
C13B 0.0748(19) 0.070(2) 0.0522(18) -0.0042(15) 0.0093(14) -0.0104(17)
C14B 0.0780(19) 0.064(2) 0.0431(16) -0.0026(13) 0.0136(13) -0.0166(16)
C15B 0.0682(17) 0.058(2) 0.0556(19) -0.0048(15) 0.0010(13) -0.0092(14)
C16B 0.0601(14) 0.0436(17) 0.0512(17) 0.0003(13) -0.0016(12) 0.0022(13)
C17B 0.0694(17) 0.062(2) 0.0463(16) -0.0047(14) 0.0008(13) -0.0052(16)
C18B 0.0563(15) 0.0440(17) 0.0508(16) 0.0008(13) -0.0032(11) 0.0060(12)
C19B 0.0550(15) 0.0444(17) 0.0552(17) 0.0018(13) 0.0001(11) -0.0006(12)
C20B 0.0545(14) 0.0458(17) 0.0510(15) 0.0009(12) -0.0011(11) 0.0096(12)
C21B 0.0591(16) 0.058(2) 0.0548(17) 0.0034(14) 0.0045(12) 0.0030(13)
C22B 0.0709(18) 0.070(2) 0.0510(18) 0.0030(15) 0.0051(13) 0.0122(16)
C23B 0.0763(19) 0.064(2) 0.055(2) -0.0112(15) -0.0040(14) 0.0132(16)
C24B 0.0658(17) 0.0541(19) 0.063(2) -0.0086(16) -0.0070(14) 0.0058(14)
C25B 0.0582(15) 0.0401(16) 0.0562(17) -0.0020(13) -0.0058(12) 0.0060(12)
C26B 0.0680(16) 0.0398(18) 0.063(2) 0.0001(13) -0.0006(13) -0.0028(14)
C27B 0.0638(16) 0.0441(18) 0.0537(16) 0.0066(13) 0.0018(12) 0.0004(13)

loop_
_atom_type_symbol
_atom_type_description
_atom_type_scat_dispersion_real
_atom_type_scat_dispersion_imag
_atom_type_scat_source
C C 0.0030 0.0016 'International Tables Vol C Tables 4.2.6.8 and 6.1.1.4'
H H 0.0000 0.0000 'International Tables Vol C Tables 4.2.6.8 and 6.1.1.4'
N N 0.0059 0.0032 'International Tables Vol C Tables 4.2.6.8 and 6.1.1.4'
Cl Cl 0.1456 0.1550 'International Tables Vol C Tables 4.2.6.8 and 6.1.1.4'

loop_
_geom_angle_atom_site_label_1
_geom_angle_atom_site_label_2
_geom_angle_atom_site_label_3
_geom_angle
_geom_angle_site_symmetry_1
_geom_angle_site_symmetry_3
_geom_angle_publ_flag
C9A C8A1 C7A 122.7(4) . . ?
C9A C8A1 Cl1A 125.2(4) . . ?
C7A C8A1 Cl1A 112.1(3) . . ?
C9A C8A2 C7A 122.7(4) . . ?
C9A C8A2 H8CA 118.6 . . ?
C7A C8A2 H8CA 118.6 . . ?
C2A C1A C14A 120.8(3) . . ?
C2A C1A C15A 121.0(3) . . ?
C14A C1A C15A 118.3(3) . . ?
C1A C2A C7A 119.5(4) . . ?
C1A C2A C3A 122.4(3) . . ?
C7A C2A C3A 118.1(3) . . ?
C4A C3A C2A 120.3(5) . . ?
C4A C3A H3A 119.9 . . ?
C2A C3A H3A 119.9 . . ?
C3A C4A C5A 121.1(5) . . ?
C3A C4A H4A 119.4 . . ?
C5A C4A H4A 119.4 . . ?
C6A C5A C4A 120.4(5) . . ?
C6A C5A H5A 119.8 . . ?
C4A C5A H5A 119.8 . . ?
C5A C6A C7A 121.3(5) . . ?
C5A C6A H6A 119.3 . . ?
C7A C6A H6A 119.3 . . ?
C8A2 C7A C6A 122.6(4) . . ?
C8A1 C7A C6A 122.6(4) . . ?
C8A2 C7A C2A 118.7(3) . . ?
C8A1 C7A C2A 118.7(3) . . ?
C6A C7A C2A 118.7(4) . . ?
C8A2 C9A C14A 118.5(4) . . ?
C8A1 C9A C14A 118.5(4) . . ?
C8A2 C9A C10A 123.0(4) . . ?
C8A1 C9A C10A 123.0(4) . . ?
C14A C9A C10A 118.4(4) . . ?
C11A C10A C9A 121.4(4) . . ?
C11A C10A H10A 119.3 . . ?
C9A C10A H10A 119.3 . . ?
C10A C11A C12A 120.4(4) . . ?
C10A C11A H11A 119.8 . . ?
C12A C11A H11A 119.8 . . ?
C13A C12A C11A 120.3(4) . . ?
C13A C12A H12A 119.8 . . ?
C11A C12A H12A 119.8 . . ?
C12A C13A C14A 121.6(4) . . ?
C12A C13A H13A 119.2 . . ?
C14A C13A H13A 119.2 . . ?
C1A C14A C13A 122.4(3) . . ?
C1A C14A C9A 119.7(3) . . ?
C13A C14A C9A 117.9(3) . . ?
C16A C15A C1A 125.2(3) . . ?
C16A C15A H15A 117.4 . . ?
C1A C15A H15A 117.4 . . ?
C15A C16A C17A 117.0(3) . . ?
C15A C16A C18A 125.6(3) . . ?
C17A C16A C18A 117.4(3) . . ?
N1A C17A C16A 180.0(5) . . ?
C19A C18A C27A 118.4(3) . . ?
C19A C18A C16A 121.6(3) . . ?
C27A C18A C16A 120.0(2) . . ?
C18A C19A C20A 122.1(3) . . ?
C18A C19A H19A 119.0 . . ?
C20A C19A H19A 119.0 . . ?
C19A C20A C21A 122.9(3) . . ?
C19A C20A C25A 118.8(3) . . ?
C21A C20A C25A 118.3(3) . . ?
C22A C21A C20A 121.2(3) . . ?
C22A C21A H21A 119.4 . . ?
C20A C21A H21A 119.4 . . ?
C21A C22A C23A 119.9(3) . . ?
C21A C22A H22A 120.0 . . ?
C23A C22A H22A 120.1 . . ?
C24A C23A C22A 121.0(3) . . ?
C24A C23A H23A 119.5 . . ?
C22A C23A H23A 119.5 . . ?
C23A C24A C25A 120.7(3) . . ?
C23A C24A H24A 119.6 . . ?
C25A C24A H24A 119.6 . . ?
C24A C25A C26A 122.7(3) . . ?
C24A C25A C20A 118.9(3) . . ?
C26A C25A C20A 118.4(3) . . ?
C27A C26A C25A 121.3(3) . . ?
C27A C26A H26A 119.4 . . ?
C25A C26A H26A 119.4 . . ?
C26A C27A C18A 121.1(3) . . ?
C26A C27A H27A 119.4 . . ?
C18A C27A H27A 119.4 . . ?
C7B C8B1 C9B 123.8(3) . . ?
C7B C8B1 Cl1B 114.8(3) . . ?
C9B C8B1 Cl1B 121.4(4) . . ?
C7B C8B2 C9B 123.8(3) . . ?
C7B C8B2 H8CB 118.1 . . ?
C9B C8B2 H8CB 118.1 . . ?
C14B C1B C2B 121.0(3) . . ?
C14B C1B C15B 118.4(3) . . ?
C2B C1B C15B 120.6(3) . . ?
C1B C2B C3B 123.4(3) . . ?
C1B C2B C7B 118.6(4) . . ?
C3B C2B C7B 118.0(3) . . ?
C4B C3B C2B 122.2(4) . . ?
C4B C3B H3B 118.9 . . ?
C2B C3B H3B 118.9 . . ?
C3B C4B C5B 119.6(5) . . ?
C3B C4B H4B 120.2 . . ?
C5B C4B H4B 120.2 . . ?
C6B C5B C4B 121.3(4) . . ?
C6B C5B H5B 119.4 . . ?
C4B C5B H5B 119.4 . . ?
C5B C6B C7B 120.6(5) . . ?
C5B C6B H6B 119.7 . . ?
C7B C6B H6B 119.7 . . ?
C8B2 C7B C2B 118.9(3) . . ?
C8B1 C7B C2B 118.9(3) . . ?
C8B2 C7B C6B 122.8(4) . . ?
C8B1 C7B C6B 122.8(4) . . ?
C2B C7B C6B 118.2(5) . . ?
C8B2 C9B C14B 117.3(4) . . ?
C8B1 C9B C14B 117.3(4) . . ?
C8B2 C9B C10B 124.5(3) . . ?
C8B1 C9B C10B 124.5(3) . . ?
C14B C9B C10B 118.2(3) . . ?
C11B C10B C9B 121.7(4) . . ?
C11B C10B H10B 119.2 . . ?
C9B C10B H10B 119.2 . . ?
C10B C11B C12B 120.9(4) . . ?
C10B C11B H11B 119.6 . . ?
C12B C11B H11B 119.6 . . ?
C13B C12B C11B 119.9(4) . . ?
C13B C12B H12B 120.0 . . ?
C11B C12B H12B 120.0 . . ?
C12B C13B C14B 121.6(3) . . ?
C12B C13B H13B 119.2 . . ?
C14B C13B H13B 119.2 . . ?
C1B C14B C9B 120.4(3) . . ?
C1B C14B C13B 121.9(3) . . ?
C9B C14B C13B 117.7(3) . . ?
C16B C15B C1B 125.3(3) . . ?
C16B C15B H15B 117.3 . . ?
C1B C15B H15B 117.3 . . ?
C15B C16B C17B 117.3(3) . . ?
C15B C16B C18B 125.3(3) . . ?
C17B C16B C18B 117.3(3) . . ?
N1B C17B C16B 179.6(4) . . ?
C19B C18B C27B 118.6(3) . . ?
C19B C18B C16B 121.3(3) . . ?
C27B C18B C16B 120.1(3) . . ?
C18B C19B C20B 121.8(3) . . ?
C18B C19B H19B 119.1 . . ?
C20B C19B H19B 119.1 . . ?
C19B C20B C21B 122.7(3) . . ?
C19B C20B C25B 119.2(3) . . ?
C21B C20B C25B 118.1(3) . . ?
C22B C21B C20B 121.4(3) . . ?
C22B C21B H21B 119.3 . . ?
C20B C21B H21B 119.3 . . ?
C21B C22B C23B 120.3(3) . . ?
C21B C22B H22B 119.9 . . ?
C23B C22B H22B 119.9 . . ?
C24B C23B C22B 120.1(3) . . ?
C24B C23B H23B 120.0 . . ?
C22B C23B H23B 120.0 . . ?
C23B C24B C25B 120.5(3) . . ?
C23B C24B H24B 119.7 . . ?
C25B C24B H24B 119.7 . . ?
C24B C25B C20B 119.6(3) . . ?
C24B C25B C26B 122.6(3) . . ?
C20B C25B C26B 117.8(3) . . ?
C27B C26B C25B 121.9(3) . . ?
C27B C26B H26B 119.1 . . ?
C25B C26B H26B 119.1 . . ?
C26B C27B C18B 120.7(3) . . ?
C26B C27B H27B 119.6 . . ?
C18B C27B H27B 119.6 . . ?

loop_
_geom_bond_atom_site_label_1
_geom_bond_atom_site_label_2
_geom_bond_distance
_geom_bond_site_symmetry_2
_geom_bond_publ_flag
Cl1A C8A1 1.692(4) . ?
C8A1 C9A 1.391(6) . ?
C8A1 C7A 1.399(6) . ?
C8A2 C9A 1.391(6) . ?
C8A2 C7A 1.399(6) . ?
C8A2 H8CA 0.9400 . ?
N1A C17A 1.143(4) . ?
C1A C2A 1.403(5) . ?
C1A C14A 1.414(5) . ?
C1A C15A 1.476(5) . ?
C2A C7A 1.428(5) . ?
C2A C3A 1.434(6) . ?
C3A C4A 1.363(6) . ?
C3A H3A 0.9400 . ?
C4A C5A 1.404(9) . ?
C4A H4A 0.9400 . ?
C5A C6A 1.342(8) . ?
C5A H5A 0.9400 . ?
C6A C7A 1.427(6) . ?
C6A H6A 0.9400 . ?
C9A C14A 1.426(5) . ?
C9A C10A 1.427(6) . ?
C10A C11A 1.355(7) . ?
C10A H10A 0.9400 . ?
C11A C12A 1.399(7) . ?
C11A H11A 0.9400 . ?
C12A C13A 1.362(5) . ?
C12A H12A 0.9400 . ?
C13A C14A 1.424(5) . ?
C13A H13A 0.9400 . ?
C15A C16A 1.342(4) . ?
C15A H15A 0.9400 . ?
C16A C17A 1.451(4) . ?
C16A C18A 1.469(4) . ?
C18A C19A 1.373(4) . ?
C18A C27A 1.420(4) . ?
C19A C20A 1.404(4) . ?
C19A H19A 0.9400 . ?
C20A C21A 1.419(4) . ?
C20A C25A 1.422(4) . ?
C21A C22A 1.360(4) . ?
C21A H21A 0.9400 . ?
C22A C23A 1.402(5) . ?
C22A H22A 0.9400 . ?
C23A C24A 1.355(5) . ?
C23A H23A 0.9400 . ?
C24A C25A 1.413(4) . ?
C24A H24A 0.9400 . ?
C25A C26A 1.415(4) . ?
C26A C27A 1.350(5) . ?
C26A H26A 0.9400 . ?
C27A H27A 0.9400 . ?
Cl1B C8B1 1.707(4) . ?
C8B1 C7B 1.380(6) . ?
C8B1 C9B 1.402(6) . ?
C8B2 C7B 1.380(6) . ?
C8B2 C9B 1.402(6) . ?
C8B2 H8CB 0.9400 . ?
N1B C17B 1.139(4) . ?
C1B C14B 1.406(5) . ?
C1B C2B 1.415(5) . ?
C1B C15B 1.480(4) . ?
C2B C3B 1.415(6) . ?
C2B C7B 1.438(5) . ?
C3B C4B 1.359(6) . ?
C3B H3B 0.9400 . ?
C4B C5B 1.409(8) . ?
C4B H4B 0.9400 . ?
C5B C6B 1.353(8) . ?
C5B H5B 0.9400 . ?
C6B C7B 1.439(6) . ?
C6B H6B 0.9400 . ?
C9B C14B 1.429(5) . ?
C9B C10B 1.431(6) . ?
C10B C11B 1.343(6) . ?
C10B H10B 0.9400 . ?
C11B C12B 1.406(6) . ?
C11B H11B 0.9400 . ?
C12B C13B 1.360(5) . ?
C12B H12B 0.9400 . ?
C13B C14B 1.436(5) . ?
C13B H13B 0.9400 . ?
C15B C16B 1.336(5) . ?
C15B H15B 0.9400 . ?
C16B C17B 1.444(4) . ?
C16B C18B 1.476(4) . ?
C18B C19B 1.374(4) . ?
C18B C27B 1.423(4) . ?
C19B C20B 1.411(4) . ?
C19B H19B 0.9400 . ?
C20B C21B 1.412(4) . ?
C20B C25B 1.417(4) . ?
C21B C22B 1.361(5) . ?
C21B H21B 0.9400 . ?
C22B C23B 1.402(5) . ?
C22B H22B 0.9400 . ?
C23B C24B 1.374(5) . ?
C23B H23B 0.9400 . ?
C24B C25B 1.403(4) . ?
C24B H24B 0.9400 . ?
C25B C26B 1.426(5) . ?
C26B C27B 1.346(5) . ?
C26B H26B 0.9400 . ?
C27B H27B 0.9400 . ?

loop_
_geom_torsion_atom_site_label_1
_geom_torsion_atom_site_label_2
_geom_torsion_atom_site_label_3
_geom_torsion_atom_site_label_4
_geom_torsion
_geom_torsion_site_symmetry_1
_geom_torsion_site_symmetry_2
_geom_torsion_site_symmetry_3
_geom_torsion_site_symmetry_4
_geom_torsion_publ_flag
C14A C1A C2A C7A 2.3(5) . . . . ?
C15A C1A C2A C7A -178.7(3) . . . . ?
C14A C1A C2A C3A -176.0(3) . . . . ?
C15A C1A C2A C3A 3.0(5) . . . . ?
C1A C2A C3A C4A 179.7(4) . . . . ?
C7A C2A C3A C4A 1.3(5) . . . . ?
C2A C3A C4A C5A -0.2(7) . . . . ?
C3A C4A C5A C6A 0.0(8) . . . . ?
C4A C5A C6A C7A -0.9(8) . . . . ?
C9A C8A2 C7A C6A 179.3(4) . . . . ?
C9A C8A2 C7A C2A -0.9(6) . . . . ?
C9A C8A1 C7A C6A 179.3(4) . . . . ?
Cl1A C8A1 C7A C6A -2.9(5) . . . . ?
C9A C8A1 C7A C2A -0.9(6) . . . . ?
Cl1A C8A1 C7A C2A 176.9(3) . . . . ?
C5A C6A C7A C8A2 -178.2(4) . . . . ?
C5A C6A C7A C8A1 -178.2(4) . . . . ?
C5A C6A C7A C2A 2.0(6) . . . . ?
C1A C2A C7A C8A2 -0.4(5) . . . . ?
C3A C2A C7A C8A2 178.0(3) . . . . ?
C1A C2A C7A C8A1 -0.4(5) . . . . ?
C3A C2A C7A C8A1 178.0(3) . . . . ?
C1A C2A C7A C6A 179.4(3) . . . . ?
C3A C2A C7A C6A -2.2(5) . . . . ?
C7A C8A2 C9A C14A 0.4(5) . . . . ?
C7A C8A2 C9A C10A 179.2(3) . . . . ?
C7A C8A1 C9A C14A 0.4(5) . . . . ?
Cl1A C8A1 C9A C14A -177.2(3) . . . . ?
C7A C8A1 C9A C10A 179.2(3) . . . . ?
Cl1A C8A1 C9A C10A 1.7(6) . . . . ?
C8A2 C9A C10A C11A 179.6(4) . . . . ?
C8A1 C9A C10A C11A 179.6(4) . . . . ?
C14A C9A C10A C11A -1.6(6) . . . . ?
C9A C10A C11A C12A 0.8(6) . . . . ?
C10A C11A C12A C13A 0.1(6) . . . . ?
C11A C12A C13A C14A -0.2(6) . . . . ?
C2A C1A C14A C13A 178.3(3) . . . . ?
C15A C1A C14A C13A -0.7(4) . . . . ?
C2A C1A C14A C9A -2.9(5) . . . . ?
C15A C1A C14A C9A 178.1(3) . . . . ?
C12A C13A C14A C1A 178.2(3) . . . . ?
C12A C13A C14A C9A -0.6(5) . . . . ?
C8A2 C9A C14A C1A 1.5(5) . . . . ?
C8A1 C9A C14A C1A 1.5(5) . . . . ?
C10A C9A C14A C1A -177.4(3) . . . . ?
C8A2 C9A C14A C13A -179.7(3) . . . . ?
C8A1 C9A C14A C13A -179.7(3) . . . . ?
C10A C9A C14A C13A 1.5(5) . . . . ?
C2A C1A C15A C16A 71.8(5) . . . . ?
C14A C1A C15A C16A -109.2(4) . . . . ?
C1A C15A C16A C17A 1.4(5) . . . . ?
C1A C15A C16A C18A 178.5(3) . . . . ?
C15A C16A C18A C19A -156.3(3) . . . . ?
C17A C16A C18A C19A 20.8(4) . . . . ?
C15A C16A C18A C27A 22.5(4) . . . . ?
C17A C16A C18A C27A -160.4(3) . . . . ?
C27A C18A C19A C20A -1.0(4) . . . . ?
C16A C18A C19A C20A 177.7(3) . . . . ?
C18A C19A C20A C21A -179.3(3) . . . . ?
C18A C19A C20A C25A 0.5(4) . . . . ?
C19A C20A C21A C22A -179.5(3) . . . . ?
C25A C20A C21A C22A 0.6(4) . . . . ?
C20A C21A C22A C23A -0.3(5) . . . . ?
C21A C22A C23A C24A 0.1(5) . . . . ?
C22A C23A C24A C25A -0.1(5) . . . . ?
C23A C24A C25A C26A 179.7(3) . . . . ?
C23A C24A C25A C20A 0.4(4) . . . . ?
C19A C20A C25A C24A 179.5(3) . . . . ?
C21A C20A C25A C24A -0.7(4) . . . . ?
C19A C20A C25A C26A 0.2(4) . . . . ?
C21A C20A C25A C26A -179.9(3) . . . . ?
C24A C25A C26A C27A -179.7(3) . . . . ?
C20A C25A C26A C27A -0.4(4) . . . . ?
C25A C26A C27A C18A -0.1(4) . . . . ?
C19A C18A C27A C26A 0.8(4) . . . . ?
C16A C18A C27A C26A -178.0(3) . . . . ?
C14B C1B C2B C3B 178.4(3) . . . . ?
C15B C1B C2B C3B -2.2(5) . . . . ?
C14B C1B C2B C7B -0.8(5) . . . . ?
C15B C1B C2B C7B 178.6(3) . . . . ?
C1B C2B C3B C4B -180.0(4) . . . . ?
C7B C2B C3B C4B -0.8(6) . . . . ?
C2B C3B C4B C5B -0.3(7) . . . . ?
C3B C4B C5B C6B 1.2(8) . . . . ?
C4B C5B C6B C7B -1.0(8) . . . . ?
C9B C8B2 C7B C2B 1.0(5) . . . . ?
C9B C8B2 C7B C6B -179.5(4) . . . . ?
C9B C8B1 C7B C2B 1.0(5) . . . . ?
Cl1B C8B1 C7B C2B -179.9(3) . . . . ?
C9B C8B1 C7B C6B -179.5(4) . . . . ?
Cl1B C8B1 C7B C6B -0.4(5) . . . . ?
C1B C2B C7B C8B2 -0.3(5) . . . . ?
C3B C2B C7B C8B2 -179.5(3) . . . . ?
C1B C2B C7B C8B1 -0.3(5) . . . . ?
C3B C2B C7B C8B1 -179.5(3) . . . . ?
C1B C2B C7B C6B -179.8(3) . . . . ?
C3B C2B C7B C6B 0.9(5) . . . . ?
C5B C6B C7B C8B2 -179.6(4) . . . . ?
C5B C6B C7B C8B1 -179.6(4) . . . . ?
C5B C6B C7B C2B -0.1(6) . . . . ?
C7B C8B2 C9B C14B -0.5(5) . . . . ?
C7B C8B2 C9B C10B -178.5(4) . . . . ?
C7B C8B1 C9B C14B -0.5(5) . . . . ?
Cl1B C8B1 C9B C14B -179.6(3) . . . . ?
C7B C8B1 C9B C10B -178.5(4) . . . . ?
Cl1B C8B1 C9B C10B 2.5(5) . . . . ?
C8B2 C9B C10B C11B -179.7(4) . . . . ?
C8B1 C9B C10B C11B -179.7(4) . . . . ?
C14B C9B C10B C11B 2.4(6) . . . . ?
C9B C10B C11B C12B -0.7(6) . . . . ?
C10B C11B C12B C13B -1.0(6) . . . . ?
C11B C12B C13B C14B 0.9(5) . . . . ?
C2B C1B C14B C9B 1.3(5) . . . . ?
C15B C1B C14B C9B -178.2(3) . . . . ?
C2B C1B C14B C13B -178.9(3) . . . . ?
C15B C1B C14B C13B 1.7(5) . . . . ?
C8B2 C9B C14B C1B -0.6(5) . . . . ?
C8B1 C9B C14B C1B -0.6(5) . . . . ?
C10B C9B C14B C1B 177.4(3) . . . . ?
C8B2 C9B C14B C13B 179.5(3) . . . . ?
C8B1 C9B C14B C13B 179.5(3) . . . . ?
C10B C9B C14B C13B -2.4(5) . . . . ?
C12B C13B C14B C1B -179.0(3) . . . . ?
C12B C13B C14B C9B 0.8(5) . . . . ?
C14B C1B C15B C16B 106.4(4) . . . . ?
C2B C1B C15B C16B -73.0(5) . . . . ?
C1B C15B C16B C17B 0.3(5) . . . . ?
C1B C15B C16B C18B -176.5(3) . . . . ?
C15B C16B C18B C19B 156.6(3) . . . . ?
C17B C16B C18B C19B -20.1(4) . . . . ?
C15B C16B C18B C27B -22.0(4) . . . . ?
C17B C16B C18B C27B 161.3(3) . . . . ?
C27B C18B C19B C20B 1.4(4) . . . . ?
C16B C18B C19B C20B -177.2(2) . . . . ?
C18B C19B C20B C21B 179.6(3) . . . . ?
C18B C19B C20B C25B -0.7(4) . . . . ?
C19B C20B C21B C22B 179.8(3) . . . . ?
C25B C20B C21B C22B 0.0(4) . . . . ?
C20B C21B C22B C23B -0.4(5) . . . . ?
C21B C22B C23B C24B 0.5(5) . . . . ?
C22B C23B C24B C25B -0.4(5) . . . . ?
C23B C24B C25B C20B 0.1(4) . . . . ?
C23B C24B C25B C26B -179.4(3) . . . . ?
C19B C20B C25B C24B -179.7(3) . . . . ?
C21B C20B C25B C24B 0.1(4) . . . . ?
C19B C20B C25B C26B -0.1(4) . . . . ?
C21B C20B C25B C26B 179.6(3) . . . . ?
C24B C25B C26B C27B 179.7(3) . . . . ?
C20B C25B C26B C27B 0.2(4) . . . . ?
C25B C26B C27B C18B 0.5(4) . . . . ?
C19B C18B C27B C26B -1.3(4) . . . . ?
C16B C18B C27B C26B 177.3(3) . . . . ?
